data_2204949
loop_
_publ_author_name
'Shivachev, Boris'
'Petrova, Rosica'
'Kossev, Krassimir'
'Troev, Kolio'

_publ_section_title
;
 [1-(Hydroxyethylammonio)propyl]phosphonate
;
_journal_issue 1
_journal_name_full 'Acta Crystallographica Section E'
_journal_page_first o134
_journal_page_last o136
_journal_paper_doi 10.1107/S1600536804032623
_journal_volume 61
_journal_year 2005
_chemical_formula_iupac 'C5 H14 N O4 P'
_chemical_formula_moiety 'C5 H14 N O4 P'
_chemical_formula_sum 'C5 H14 N O4 P'
_chemical_formula_weight 183.14
_chemical_melting_point 378
_chemical_name_common
;
[1-(hydroxyethylamino)propyl]phosphonic acid
;
_chemical_name_systematic
;
[1-(hydroxyethylammonio)propyl]phosphonate
;
_space_group_IT_number 14
_symmetry_cell_setting monoclinic
_symmetry_space_group_name_Hall '-P 2ybc'
_symmetry_space_group_name_H-M 'P 1 21/c 1'
_atom_sites_solution_hydrogens geom
_atom_sites_solution_primary direct
_atom_sites_solution_secondary difmap
_audit_creation_method SHELXL97
_cell_angle_alpha 90.00
_cell_angle_beta 94.77(2)
_cell_angle_gamma 90.00
_cell_formula_units_Z 4
_cell_length_a 9.525(3)
_cell_length_b 5.992(3)
_cell_length_c 14.817(2)
_cell_measurement_reflns_used 22
_cell_measurement_temperature 290
_cell_measurement_theta_max 21.10
_cell_measurement_theta_min 19.91
_cell_volume 842.7(5)
_computing_cell_refinement 'CAD-4 EXPRESS'
_computing_data_collection 'CAD-4 EXPRESS (Enraf-Nonius, 1994)'
_computing_data_reduction 'XCAD4 (Harms & Wocadlo, 1995)'
_computing_molecular_graphics 'ORTEP-3 for Windows (Farrugia, 1997)'
_computing_publication_material 'WinGX (Farrugia, 1999)'
_computing_structure_refinement 'SHELXL97 (Sheldrick, 1997)'
_computing_structure_solution 'SHELXS97 (Sheldrick, 1997)'
_diffrn_ambient_temperature 290
_diffrn_measured_fraction_theta_full 1.000
_diffrn_measured_fraction_theta_max 1.000
_diffrn_measurement_device '\k-geometry diffractometer'
_diffrn_measurement_device_type 'Enraf-Nonius CAD-4'
_diffrn_measurement_method 'non-profiled \w/2\q'
_diffrn_radiation_source 'fine-focus sealed tube'
_diffrn_radiation_type MoK\a
_diffrn_radiation_wavelength 0.71073
_diffrn_reflns_av_R_equivalents 0.0211
_diffrn_reflns_av_sigmaI/netI 0.0349
_diffrn_reflns_limit_h_max 11
_diffrn_reflns_limit_h_min 0
_diffrn_reflns_limit_k_max 7
_diffrn_reflns_limit_k_min 0
_diffrn_reflns_limit_l_max 18
_diffrn_reflns_limit_l_min -18
_diffrn_reflns_number 1757
_diffrn_reflns_theta_full 25.97
_diffrn_reflns_theta_max 25.97
_diffrn_reflns_theta_min 2.15
_diffrn_standards_decay_% 0
_diffrn_standards_interval_time 120
_diffrn_standards_number 3
_exptl_absorpt_coefficient_mu 0.297
_exptl_absorpt_correction_type none
_exptl_crystal_colour colourless
_exptl_crystal_density_diffrn 1.444
_exptl_crystal_density_meas ?
_exptl_crystal_density_method .
_exptl_crystal_description prism
_exptl_crystal_F_000 392
_exptl_crystal_size_max 0.28
_exptl_crystal_size_mid 0.28
_exptl_crystal_size_min 0.20
_refine_diff_density_max 0.330
_refine_diff_density_min -0.298
_refine_ls_extinction_coef 0.007(2)
_refine_ls_extinction_expression Fc^*^=kFc[1+0.001xFc^2^\l^3^/sin(2\q)]^-1/4^
_refine_ls_extinction_method 'SHELXL97 (Sheldrick, 1997)'
_refine_ls_goodness_of_fit_ref 0.877
_refine_ls_hydrogen_treatment constr
_refine_ls_matrix_type full
_refine_ls_number_parameters 102
_refine_ls_number_reflns 1654
_refine_ls_number_restraints 0
_refine_ls_restrained_S_all 0.877
_refine_ls_R_factor_all 0.0622
_refine_ls_R_factor_gt 0.0421
_refine_ls_shift/su_max 0.000
_refine_ls_shift/su_mean 0.000
_refine_ls_structure_factor_coef Fsqd
_refine_ls_weighting_details 'calc w = 1/[\s^2^(Fo^2^)+(0.0699P)^2^+1.1953P] where P=(Fo^2^+2Fc^2^)/3'
_refine_ls_weighting_scheme calc
_refine_ls_wR_factor_gt 0.1080
_refine_ls_wR_factor_ref 0.1232
_reflns_number_gt 1305
_reflns_number_total 1654
_reflns_threshold_expression I>2\s(I)
_cod_data_source_file ob6454.cif
_cod_data_source_block I
_cod_depositor_comments
;
The following automatic conversions were performed:
'_symmetry_cell_setting' value 'Monoclinic' changed to 'monoclinic'
according to '/home/saulius/struct/CIF-dictionaries/cif_core.dic'
dictionary named 'cif_core.dic' version 2.4.1 from
2010-06-29.

'_geom_torsion_publ_flag' value 'YES' changed to 'yes'
according to '/home/saulius/struct/CIF-dictionaries/cif_core.dic'
dictionary named 'cif_core.dic' version 2.4.1 from 2010-06-29 (2 times).

Automatic conversion script
Id: cif_fix_enum 1527 2010-12-29 10:47:43Z saulius 

The following automatic conversions were performed:

'_symmetry_cell_setting' value 'Monoclinic' changed to 'monoclinic'
according to /home/saulius/struct/CIF-dictionaries/cif_core.dic
dictionary named 'cif_core.dic' version 2.4.1 from
2010-06-29.

'_geom_torsion_publ_flag' value 'YES' changed to 'yes'
according to /home/saulius/struct/CIF-dictionaries/cif_core.dic
dictionary named 'cif_core.dic' version 2.4.1 from 2010-06-29 (2
times).

Automatic conversion script
Id: cif_fix_values 1715 2011-07-08 13:25:40Z adriana 
;
_cod_original_sg_symbol_H-M 'P 21/c'
_cod_database_code 2204949
_cod_database_fobs_code 2204949

loop_
_symmetry_equiv_pos_as_xyz
'x, y, z'
'-x, y+1/2, -z+1/2'
'-x, -y, -z'
'x, -y-1/2, z-1/2'

loop_
_atom_site_label
_atom_site_fract_x
_atom_site_fract_y
_atom_site_fract_z
_atom_site_U_iso_or_equiv
_atom_site_adp_type
_atom_site_calc_flag
_atom_site_refinement_flags
_atom_site_occupancy
_atom_site_type_symbol
C1 0.1577(3) 0.6950(5) 0.33790(18) 0.0314(6) Uani d . 1 C
H1A 0.1595 0.8584 0.3363 0.038 Uiso calc R 1 H
C2 0.2755(3) 0.6217(7) 0.4087(2) 0.0501(9) Uani d . 1 C
H2A 0.3584 0.7109 0.4003 0.060 Uiso calc R 1 H
H2B 0.2462 0.6560 0.4682 0.060 Uiso calc R 1 H
C3 0.3173(4) 0.3778(7) 0.4074(3) 0.0620(11) Uani d . 1 C
H3A 0.2348 0.2864 0.4090 0.093 Uiso calc R 1 H
H3B 0.3814 0.3458 0.4593 0.093 Uiso calc R 1 H
H3C 0.3624 0.3468 0.3532 0.093 Uiso calc R 1 H
C4 0.3184(3) 0.6749(5) 0.2088(2) 0.0378(7) Uani d . 1 C
H4A 0.3932 0.6577 0.2569 0.045 Uiso calc R 1 H
H4B 0.3168 0.8296 0.1895 0.045 Uiso calc R 1 H
C5 0.3469(3) 0.5262(6) 0.1303(2) 0.0448(8) Uani d . 1 C
H5A 0.2639 0.5226 0.0877 0.054 Uiso calc R 1 H
H5B 0.4236 0.5888 0.0994 0.054 Uiso calc R 1 H
O4 0.3820(2) 0.3057(4) 0.15780(18) 0.0550(7) Uani d . 1 O
H4C 0.3167 0.2510 0.1829 0.083 Uiso calc R 1 H
N1 0.1795(2) 0.6157(4) 0.24387(14) 0.0285(5) Uani d . 1 N
H1B 0.1704 0.4662 0.2426 0.034 Uiso calc R 1 H
H1C 0.1102 0.6725 0.2056 0.034 Uiso calc R 1 H
O1 -0.0441(2) 0.7733(3) 0.44645(12) 0.0366(5) Uani d . 1 O
H1D 0.0108 0.7423 0.4902 0.055 Uiso calc R 1 H
O2 -0.11980(19) 0.6732(3) 0.28695(12) 0.0305(5) Uani d . 1 O
O3 -0.02139(19) 0.3719(3) 0.39345(12) 0.0307(5) Uani d . 1 O
P -0.01846(7) 0.61372(11) 0.36636(4) 0.0258(2) Uani d . 1 P

loop_
_atom_site_aniso_label
_atom_site_aniso_U_11
_atom_site_aniso_U_22
_atom_site_aniso_U_33
_atom_site_aniso_U_12
_atom_site_aniso_U_13
_atom_site_aniso_U_23
C1 0.0359(14) 0.0255(13) 0.0322(14) -0.0025(11) -0.0002(11) -0.0032(11)
C2 0.0387(17) 0.070(2) 0.0403(17) 0.0001(17) -0.0072(13) -0.0063(17)
C3 0.0470(19) 0.083(3) 0.055(2) 0.026(2) -0.0037(16) 0.015(2)
C4 0.0291(14) 0.0350(17) 0.0495(17) -0.0062(12) 0.0050(12) 0.0043(13)
C5 0.0364(16) 0.053(2) 0.0458(18) -0.0055(15) 0.0113(14) 0.0049(15)
O4 0.0390(12) 0.0450(14) 0.0822(18) 0.0081(11) 0.0115(12) -0.0051(13)
N1 0.0268(11) 0.0247(11) 0.0340(12) -0.0008(9) 0.0017(9) 0.0023(10)
O1 0.0559(13) 0.0267(10) 0.0265(10) 0.0091(9) -0.0005(9) -0.0036(8)
O2 0.0346(10) 0.0278(10) 0.0283(10) 0.0020(8) -0.0015(8) 0.0017(8)
O3 0.0426(11) 0.0226(10) 0.0265(9) 0.0016(8) 0.0001(8) 0.0025(8)
P 0.0327(4) 0.0207(4) 0.0237(4) 0.0018(3) 0.0006(2) -0.0003(3)

loop_
_atom_type_symbol
_atom_type_description
_atom_type_scat_dispersion_real
_atom_type_scat_dispersion_imag
_atom_type_scat_source
C C 0.0033 0.0016 'International Tables Vol C Tables 4.2.6.8 and 6.1.1.4'
H H 0.0000 0.0000 'International Tables Vol C Tables 4.2.6.8 and 6.1.1.4'
N N 0.0061 0.0033 'International Tables Vol C Tables 4.2.6.8 and 6.1.1.4'
O O 0.0106 0.0060 'International Tables Vol C Tables 4.2.6.8 and 6.1.1.4'
P P 0.1023 0.0942 'International Tables Vol C Tables 4.2.6.8 and 6.1.1.4'

loop_
_geom_angle_atom_site_label_1
_geom_angle_atom_site_label_2
_geom_angle_atom_site_label_3
_geom_angle
N1 C1 C2 113.2(2)
N1 C1 P 109.23(17)
C2 C1 P 113.5(2)
N1 C1 H1A 106.8
C2 C1 H1A 106.8
P C1 H1A 106.8
C3 C2 C1 116.5(3)
C3 C2 H2A 108.2
C1 C2 H2A 108.2
C3 C2 H2B 108.2
C1 C2 H2B 108.2
H2A C2 H2B 107.3
C2 C3 H3A 109.5
C2 C3 H3B 109.5
H3A C3 H3B 109.5
C2 C3 H3C 109.5
H3A C3 H3C 109.5
H3B C3 H3C 109.5
N1 C4 C5 110.3(2)
N1 C4 H4A 109.6
C5 C4 H4A 109.6
N1 C4 H4B 109.6
C5 C4 H4B 109.6
H4A C4 H4B 108.1
O4 C5 C4 112.5(3)
O4 C5 H5A 109.1
C4 C5 H5A 109.1
O4 C5 H5B 109.1
C4 C5 H5B 109.1
H5A C5 H5B 107.8
C5 O4 H4C 109.5
C4 N1 C1 116.0(2)
C4 N1 H1B 108.3
C1 N1 H1B 108.3
C4 N1 H1C 108.3
C1 N1 H1C 108.3
H1B N1 H1C 107.4
P O1 H1D 109.5
O2 P O3 114.37(11)
O2 P O1 108.66(11)
O3 P O1 112.34(11)
O2 P C1 107.37(12)
O3 P C1 110.82(12)
O1 P C1 102.53(12)

loop_
_geom_bond_atom_site_label_1
_geom_bond_atom_site_label_2
_geom_bond_distance
_geom_bond_publ_flag
C1 N1 1.503(3) ?
C1 C2 1.534(4) ?
C1 P 1.830(3) yes
C1 H1A 0.9800 ?
C2 C3 1.515(5) ?
C2 H2A 0.9700 ?
C2 H2B 0.9700 ?
C3 H3A 0.9600 ?
C3 H3B 0.9600 ?
C3 H3C 0.9600 ?
C4 N1 1.503(3) ?
C4 C5 1.508(4) ?
C4 H4A 0.9700 ?
C4 H4B 0.9700 ?
C5 O4 1.415(4) ?
C5 H5A 0.9700 ?
C5 H5B 0.9700 ?
O4 H4C 0.8200 ?
N1 H1B 0.9000 ?
N1 H1C 0.9000 ?
O1 P 1.5590(19) yes
O1 H1D 0.8200 ?
O2 P 1.5013(19) yes
O3 P 1.5046(19) yes

loop_
_geom_hbond_atom_site_label_D
_geom_hbond_atom_site_label_H
_geom_hbond_atom_site_label_A
_geom_hbond_site_symmetry_A
_geom_hbond_distance_DH
_geom_hbond_distance_HA
_geom_hbond_distance_DA
_geom_hbond_angle_DHA
O4 H4C O2 2_545 0.82 2.02 2.807(3) 161
N1 H1B O2 2_545 0.90 1.86 2.742(3) 165
N1 H1C O3 2 0.90 2.02 2.873(3) 157
O1 H1D O3 3_566 0.82 1.85 2.555(3) 143

loop_
_geom_torsion_atom_site_label_1
_geom_torsion_atom_site_label_2
_geom_torsion_atom_site_label_3
_geom_torsion_atom_site_label_4
_geom_torsion
_geom_torsion_publ_flag
O1 P C1 N1 -160.84(17) ?
P C1 N1 C4 178.3(2) yes
C1 N1 C4 C5 161.2(2) yes
N1 C4 C5 O4 -72.6(3) ?
O1 P C1 C2 71.8(2) ?
P C1 C2 C3 77.0(3) ?
O2 P C1 N1 -46.5(2) ?
O3 P C1 N1 79.1(2) ?
O2 P C1 C2 -173.8(2) ?
O3 P C1 C2 -48.2(2) ?

loop_
_cod_related_entry_id
_cod_related_entry_database
_cod_related_entry_code
1 ChemSpider 28577323
